data_7714162
loop_
_publ_author_name
'Franc, Michal'
'Vosahlo, Petr'
'Schulz, Ji\<r\'i'
'Cisarova, Ivana'
'\<St\<epni\<cka, Petr'

_publ_section_title
;
 Synthesis and reactivity of Pd(II) imidoyl complexes obtained by
 insertion of isocyanoferrocene into the Pd-C bonds of orthopalladated
 precursors
;
_journal_name_full 'Dalton Transactions'
_journal_paper_doi 10.1039/D3DT02717A
_journal_year 2023
_chemical_formula_moiety 'C23 H30 Cl Fe N P Pd S, B F4'
_chemical_formula_sum 'C23 H30 B Cl F4 Fe N P Pd S'
_chemical_formula_weight 668.02
_space_group_crystal_system monoclinic
_space_group_IT_number 14
_space_group_name_Hall '-P 2ybc'
_space_group_name_H-M_alt 'P 1 21/c 1'
_atom_sites_solution_hydrogens geom
_atom_sites_solution_primary direct
_atom_sites_solution_secondary difmap
_audit_creation_method SHELXL-2017/1
_audit_update_record
;
2023-08-15 deposited with the CCDC.	2023-10-06 downloaded from the CCDC.
;
_cell_angle_alpha 90
_cell_angle_beta 97.6840(10)
_cell_angle_gamma 90
_cell_formula_units_Z 4
_cell_length_a 14.7586(6)
_cell_length_b 10.3653(4)
_cell_length_c 17.0751(6)
_cell_measurement_reflns_used 9623
_cell_measurement_temperature 120(2)
_cell_measurement_theta_max 27.49
_cell_measurement_theta_min 2.61
_cell_volume 2588.65(17)
_computing_cell_refinement 'SAINT V8.40A (Bruker Nano, Inc., 2019)'
_computing_data_collection 'Bruker Instrument Service vV6.2.14'
_computing_data_reduction 'SAINT V8.40A (Bruker Nano, Inc., 2019)'
_computing_molecular_graphics 'PLATON (Spek, 2017)'
_computing_publication_material 'PLATON (Spek, 2017)'
_computing_structure_refinement 'SHELXL-2017/1 (Sheldrick, 2017)'
_computing_structure_solution 'SHELXT 2014/5 (Sheldrick, 2014)'
_diffrn_ambient_temperature 120(2)
_diffrn_measured_fraction_theta_full 0.999
_diffrn_measured_fraction_theta_max 0.998
_diffrn_measurement_device_type 'Bruker D8 VENTURE Kappa Duo'
_diffrn_measurement_method '\f and \w scans'
_diffrn_radiation_monochromator 'Quazar Mo multilayer optic'
_diffrn_radiation_source 'I\mS micro-focus sealed tube'
_diffrn_radiation_type MoK\a
_diffrn_radiation_wavelength 0.71073
_diffrn_reflns_av_R_equivalents 0.0447
_diffrn_reflns_av_unetI/netI 0.0253
_diffrn_reflns_Laue_measured_fraction_full 0.999
_diffrn_reflns_Laue_measured_fraction_max 0.998
_diffrn_reflns_limit_h_max 19
_diffrn_reflns_limit_h_min -19
_diffrn_reflns_limit_k_max 13
_diffrn_reflns_limit_k_min -13
_diffrn_reflns_limit_l_max 22
_diffrn_reflns_limit_l_min -20
_diffrn_reflns_number 60275
_diffrn_reflns_point_group_measured_fraction_full 0.999
_diffrn_reflns_point_group_measured_fraction_max 0.998
_diffrn_reflns_theta_full 25.242
_diffrn_reflns_theta_max 27.523
_diffrn_reflns_theta_min 2.304
_exptl_absorpt_coefficient_mu 1.543
_exptl_absorpt_correction_T_max 0.94
_exptl_absorpt_correction_T_min 0.86
_exptl_absorpt_correction_type multi-scan
_exptl_absorpt_process_details 'SADABS-2016/2 - Bruker AXS'
_exptl_crystal_colour orange
_exptl_crystal_density_diffrn 1.714
_exptl_crystal_description prism
_exptl_crystal_F_000 1344
_exptl_crystal_size_max 0.29
_exptl_crystal_size_mid 0.14
_exptl_crystal_size_min 0.04
_refine_diff_density_max 1.735
_refine_diff_density_min -1.477
_refine_diff_density_rms 0.111
_refine_ls_extinction_method none
_refine_ls_goodness_of_fit_ref 1.064
_refine_ls_hydrogen_treatment constr
_refine_ls_matrix_type full
_refine_ls_number_parameters 332
_refine_ls_number_reflns 5951
_refine_ls_number_restraints 6
_refine_ls_restrained_S_all 1.064
_refine_ls_R_factor_all 0.0466
_refine_ls_R_factor_gt 0.0449
_refine_ls_shift/su_max 0.001
_refine_ls_shift/su_mean 0.000
_refine_ls_structure_factor_coef Fsqd
_refine_ls_weighting_details 'w=1/[\s^2^(Fo^2^)+(0.0290P)^2^+12.9749P] where P=(Fo^2^+2Fc^2^)/3'
_refine_ls_weighting_scheme calc
_refine_ls_wR_factor_gt 0.1041
_refine_ls_wR_factor_ref 0.1050
_reflns_Friedel_coverage 0.000
_reflns_number_gt 5683
_reflns_number_total 5951
_reflns_threshold_expression 'I > 2\s(I)'
_cod_data_source_file d3dt02717a3.cif
_cod_data_source_block mf23
_cod_original_sg_symbol_H-M 'P 21/c'
_cod_database_code 7714162
_shelx_shelxl_version_number 2017/1
_shelx_space_group_comment
;
The symmetry employed for this shelxl refinement is uniquely defined
by the following loop, which should always be used as a source of
symmetry information in preference to the above space-group names.
They are only intended as comments.
;
_shelx_estimated_absorpt_t_min 0.663
_shelx_estimated_absorpt_t_max 0.941

loop_
_space_group_symop_operation_xyz
'x, y, z'
'-x, y+1/2, -z+1/2'
'-x, -y, -z'
'x, -y-1/2, z-1/2'

loop_
_atom_site_label
_atom_site_type_symbol
_atom_site_fract_x
_atom_site_fract_y
_atom_site_fract_z
_atom_site_U_iso_or_equiv
_atom_site_adp_type
_atom_site_occupancy
_atom_site_site_symmetry_order
_atom_site_calc_flag
_atom_site_refinement_flags_posn
_atom_site_refinement_flags_adp
_atom_site_refinement_flags_occupancy
_atom_site_disorder_assembly
_atom_site_disorder_group
Pd1 Pd 0.16787(2) 0.72567(3) 0.50631(2) 0.02210(9) Uani 1 1 d . . . . .
Fe1 Fe 0.20347(4) 0.45942(5) 0.28683(3) 0.02637(13) Uani 1 1 d . . . . .
Cl1 Cl 0.02601(7) 0.79558(10) 0.53859(7) 0.0340(2) Uani 1 1 d . . . . .
P1 P 0.18530(6) 0.91700(9) 0.44500(5) 0.02080(18) Uani 1 1 d . . . . .
N1 N 0.3132(2) 0.6156(3) 0.42344(19) 0.0266(7) Uani 1 1 d . . . . .
C1 C 0.2885(2) 0.6626(3) 0.4882(2) 0.0233(7) Uani 1 1 d . . . . .
C2 C 0.3507(3) 0.6538(4) 0.5634(2) 0.0287(8) Uani 1 1 d . . . . .
C3 C 0.3332(3) 0.5513(5) 0.6142(3) 0.0421(11) Uani 1 1 d . . . . .
C4 C 0.3848(4) 0.5457(7) 0.6883(3) 0.0595(17) Uani 1 1 d . . . . .
H4 H 0.374937 0.477249 0.723182 0.071 Uiso 1 1 calc R U . . .
C5 C 0.4496(5) 0.6371(8) 0.7119(3) 0.071(2) Uani 1 1 d . . . . .
H5 H 0.483227 0.632123 0.763277 0.085 Uiso 1 1 calc R U . . .
C6 C 0.4669(4) 0.7373(6) 0.6616(3) 0.0584(16) Uani 1 1 d . . . . .
H6 H 0.512383 0.799814 0.678632 0.070 Uiso 1 1 calc R U . . .
C7 C 0.4171(3) 0.7457(5) 0.5859(3) 0.0361(9) Uani 1 1 d . . . . .
H7 H 0.428654 0.813075 0.550867 0.043 Uiso 1 1 calc R U . . .
C8 C 0.2611(4) 0.4517(5) 0.5859(3) 0.0487(13) Uani 1 1 d . . . . .
H8A H 0.260197 0.385341 0.627429 0.058 Uiso 1 1 calc R U . A 1
H8B H 0.278593 0.408586 0.538392 0.058 Uiso 1 1 calc R U . A 1
S1 S 0.14606(8) 0.51747(11) 0.56172(7) 0.0285(4) Uani 0.834(4) 1 d . . P B 1
C9 C 0.1230(5) 0.5517(5) 0.6609(3) 0.0435(14) Uani 0.834(4) 1 d . . P B 1
H9A H 0.116830 0.470466 0.689050 0.065 Uiso 0.834(4) 1 calc R U P B 1
H9B H 0.066075 0.601092 0.658565 0.065 Uiso 0.834(4) 1 calc R U P B 1
H9C H 0.173508 0.602046 0.688736 0.065 Uiso 0.834(4) 1 calc R U P B 1
S1D S 0.1630(4) 0.5726(5) 0.6137(3) 0.0217(17) Uani 0.166(4) 1 d . . P B 2
C9D C 0.0848(17) 0.455(2) 0.5678(16) 0.032(5) Uani 0.166(4) 1 d . U P B 2
H9D1 H 0.100003 0.434951 0.514951 0.049 Uiso 0.166(4) 1 calc R U P B 2
H9D2 H 0.022379 0.488679 0.563419 0.049 Uiso 0.166(4) 1 calc R U P B 2
H9D3 H 0.089287 0.376040 0.599857 0.049 Uiso 0.166(4) 1 calc R U P B 2
C11 C 0.2548(3) 0.6153(4) 0.3488(2) 0.0319(9) Uani 1 1 d . . . . .
C12 C 0.2884(4) 0.6124(4) 0.2743(3) 0.0420(11) Uani 1 1 d . . . . .
H12 H 0.350549 0.607745 0.265725 0.050 Uiso 1 1 calc R U . . .
C13 C 0.2111(5) 0.6176(4) 0.2158(3) 0.0555(16) Uani 1 1 d . . . . .
H13 H 0.212920 0.617599 0.160359 0.067 Uiso 1 1 calc R U . . .
C14 C 0.1317(4) 0.6229(4) 0.2519(3) 0.0529(15) Uani 1 1 d . . . . .
H14 H 0.070897 0.627441 0.225456 0.063 Uiso 1 1 calc R U . . .
C15 C 0.1578(3) 0.6203(4) 0.3354(3) 0.0411(11) Uani 1 1 d . . . . .
H15 H 0.117775 0.621567 0.374600 0.049 Uiso 1 1 calc R U . . .
C16 C 0.2520(3) 0.2940(4) 0.3436(3) 0.0333(9) Uani 1 1 d . . . . .
H16 H 0.296241 0.288678 0.389273 0.040 Uiso 1 1 calc R U . . .
C17 C 0.2702(3) 0.2934(4) 0.2644(3) 0.0380(10) Uani 1 1 d . . . . .
H17 H 0.328631 0.288109 0.247141 0.046 Uiso 1 1 calc R U . . .
C18 C 0.1856(4) 0.3023(4) 0.2159(3) 0.0447(12) Uani 1 1 d . . . . .
H18 H 0.177215 0.303726 0.159786 0.054 Uiso 1 1 calc R U . . .
C19 C 0.1157(3) 0.3085(4) 0.2639(3) 0.0448(12) Uani 1 1 d . . . . .
H19 H 0.052040 0.314884 0.246125 0.054 Uiso 1 1 calc R U . . .
C20 C 0.1566(3) 0.3038(5) 0.3429(3) 0.0417(11) Uani 1 1 d . . . . .
H20 H 0.125435 0.306656 0.388075 0.050 Uiso 1 1 calc R U . . .
C21 C 0.4048(3) 0.5512(5) 0.4215(3) 0.0478(12) Uani 1 1 d . . . . .
H21A H 0.448931 0.614873 0.407454 0.072 Uiso 1 1 calc R U . . .
H21B H 0.398275 0.481821 0.382163 0.072 Uiso 1 1 calc R U . . .
H21C H 0.426447 0.515043 0.473708 0.072 Uiso 1 1 calc R U . . .
C31 C 0.1865(3) 1.0484(4) 0.5143(2) 0.0300(8) Uani 1 1 d . . . . .
H31A H 0.240172 1.040465 0.554540 0.045 Uiso 1 1 calc R U . . .
H31B H 0.130843 1.045526 0.539768 0.045 Uiso 1 1 calc R U . . .
H31C H 0.189175 1.130499 0.486287 0.045 Uiso 1 1 calc R U . . .
C32 C 0.2839(3) 0.9420(4) 0.3949(3) 0.0336(9) Uani 1 1 d . . . . .
H32A H 0.280492 1.027805 0.370525 0.050 Uiso 1 1 calc R U . . .
H32B H 0.285246 0.876173 0.353905 0.050 Uiso 1 1 calc R U . . .
H32C H 0.339574 0.935777 0.433048 0.050 Uiso 1 1 calc R U . . .
C33 C 0.0896(3) 0.9482(4) 0.3694(2) 0.0319(9) Uani 1 1 d . . . . .
H33A H 0.032370 0.940916 0.392310 0.048 Uiso 1 1 calc R U . . .
H33B H 0.089703 0.885210 0.326626 0.048 Uiso 1 1 calc R U . . .
H33C H 0.094915 1.035452 0.348348 0.048 Uiso 1 1 calc R U . . .
B1 B 0.4263(4) 0.1745(7) 0.5774(4) 0.0516(15) Uani 1 1 d . . . . .
F1 F 0.3883(4) 0.0600(6) 0.6042(5) 0.159(3) Uani 1 1 d . . . . .
F2 F 0.3854(3) 0.2287(6) 0.5094(2) 0.0987(17) Uani 1 1 d . . . . .
F3 F 0.4070(4) 0.2506(6) 0.6367(3) 0.133(3) Uani 1 1 d . . . . .
F4 F 0.5156(2) 0.1622(5) 0.5822(2) 0.0742(12) Uani 1 1 d . . . . .

loop_
_atom_site_aniso_label
_atom_site_aniso_U_11
_atom_site_aniso_U_22
_atom_site_aniso_U_33
_atom_site_aniso_U_23
_atom_site_aniso_U_13
_atom_site_aniso_U_12
Pd1 0.02134(14) 0.01894(14) 0.02722(15) 0.00452(10) 0.00770(10) 0.00456(10)
Fe1 0.0393(3) 0.0174(2) 0.0226(3) 0.0013(2) 0.0048(2) 0.0065(2)
Cl1 0.0275(5) 0.0304(5) 0.0474(6) 0.0024(4) 0.0164(4) 0.0072(4)
P1 0.0248(4) 0.0178(4) 0.0198(4) 0.0014(3) 0.0028(3) 0.0038(3)
N1 0.0223(15) 0.0294(17) 0.0284(16) -0.0008(13) 0.0043(12) 0.0048(13)
C1 0.0223(17) 0.0199(16) 0.0280(18) 0.0054(14) 0.0046(14) 0.0014(13)
C2 0.0279(19) 0.034(2) 0.0252(18) 0.0026(16) 0.0069(15) 0.0130(16)
C3 0.046(3) 0.047(3) 0.035(2) 0.016(2) 0.0122(19) 0.024(2)
C4 0.065(4) 0.084(4) 0.031(2) 0.020(3) 0.009(2) 0.038(3)
C5 0.081(4) 0.108(6) 0.019(2) -0.003(3) -0.007(2) 0.057(4)
C6 0.049(3) 0.075(4) 0.045(3) -0.029(3) -0.013(2) 0.027(3)
C7 0.031(2) 0.044(2) 0.032(2) -0.0085(18) -0.0015(16) 0.0108(18)
C8 0.051(3) 0.037(2) 0.062(3) 0.024(2) 0.022(2) 0.016(2)
S1 0.0367(7) 0.0184(6) 0.0332(7) 0.0013(5) 0.0145(5) 0.0009(5)
C9 0.067(4) 0.028(3) 0.042(3) 0.009(2) 0.032(3) 0.007(3)
S1D 0.021(3) 0.020(3) 0.025(3) 0.003(2) 0.005(2) 0.0008(19)
C9D 0.031(9) 0.021(9) 0.043(10) 0.001(8) -0.003(8) -0.007(8)
C11 0.042(2) 0.0240(19) 0.0287(19) 0.0001(15) 0.0014(17) 0.0077(17)
C12 0.071(3) 0.022(2) 0.034(2) 0.0030(17) 0.012(2) -0.005(2)
C13 0.114(5) 0.018(2) 0.029(2) 0.0055(17) -0.008(3) -0.003(3)
C14 0.079(4) 0.024(2) 0.046(3) -0.010(2) -0.027(3) 0.016(2)
C15 0.045(3) 0.030(2) 0.043(2) -0.0158(19) -0.012(2) 0.0155(19)
C16 0.044(2) 0.0197(18) 0.034(2) 0.0055(16) 0.0003(18) 0.0066(16)
C17 0.046(2) 0.0203(19) 0.052(3) 0.0018(18) 0.023(2) 0.0062(17)
C18 0.085(4) 0.0174(18) 0.030(2) -0.0004(16) 0.002(2) 0.005(2)
C19 0.038(2) 0.024(2) 0.069(3) 0.010(2) -0.007(2) -0.0033(18)
C20 0.048(3) 0.034(2) 0.047(3) 0.015(2) 0.022(2) 0.008(2)
C21 0.035(2) 0.053(3) 0.057(3) -0.014(2) 0.009(2) 0.010(2)
C31 0.041(2) 0.0211(18) 0.0265(18) -0.0037(15) 0.0013(16) 0.0026(16)
C32 0.036(2) 0.026(2) 0.042(2) 0.0084(17) 0.0157(18) 0.0021(16)
C33 0.039(2) 0.032(2) 0.0232(18) 0.0002(15) -0.0033(16) 0.0093(17)
B1 0.032(3) 0.054(4) 0.066(4) 0.000(3) -0.003(3) 0.007(2)
F1 0.106(4) 0.091(4) 0.254(8) 0.063(5) -0.077(5) -0.034(3)
F2 0.074(3) 0.164(5) 0.052(2) 0.015(3) -0.0165(19) 0.043(3)
F3 0.162(5) 0.178(5) 0.071(3) 0.052(3) 0.066(3) 0.132(4)
F4 0.0360(16) 0.121(3) 0.068(2) 0.027(2) 0.0148(15) 0.0203(19)

loop_
_atom_type_symbol
_atom_type_description
_atom_type_scat_dispersion_real
_atom_type_scat_dispersion_imag
_atom_type_scat_source
C C 0.0033 0.0016 'International Tables Vol C Tables 4.2.6.8 and 6.1.1.4'
H H 0.0000 0.0000 'International Tables Vol C Tables 4.2.6.8 and 6.1.1.4'
B B 0.0013 0.0007 'International Tables Vol C Tables 4.2.6.8 and 6.1.1.4'
Cl Cl 0.1484 0.1585 'International Tables Vol C Tables 4.2.6.8 and 6.1.1.4'
F F 0.0171 0.0103 'International Tables Vol C Tables 4.2.6.8 and 6.1.1.4'
Fe Fe 0.3463 0.8444 'International Tables Vol C Tables 4.2.6.8 and 6.1.1.4'
N N 0.0061 0.0033 'International Tables Vol C Tables 4.2.6.8 and 6.1.1.4'
P P 0.1023 0.0942 'International Tables Vol C Tables 4.2.6.8 and 6.1.1.4'
Pd Pd -0.9988 1.0072 'International Tables Vol C Tables 4.2.6.8 and 6.1.1.4'
S S 0.1246 0.1234 'International Tables Vol C Tables 4.2.6.8 and 6.1.1.4'

loop_
_geom_angle_atom_site_label_1
_geom_angle_atom_site_label_2
_geom_angle_atom_site_label_3
_geom_angle
_geom_angle_site_symmetry_1
_geom_angle_site_symmetry_3
_geom_angle_publ_flag
C1 Pd1 P1 93.27(11) . . ?
C1 Pd1 Cl1 175.39(11) . . ?
P1 Pd1 Cl1 89.90(4) . . ?
C1 Pd1 S1 86.26(11) . . ?
P1 Pd1 S1 175.88(4) . . ?
Cl1 Pd1 S1 90.81(4) . . ?
C1 Pd1 S1D 91.19(16) . . ?
P1 Pd1 S1D 158.84(14) . . ?
Cl1 Pd1 S1D 84.67(13) . . ?
C15 Fe1 C11 41.18(18) . . ?
C15 Fe1 C18 152.4(2) . . ?
C11 Fe1 C18 164.8(2) . . ?
C15 Fe1 C19 118.3(2) . . ?
C11 Fe1 C19 154.0(2) . . ?
C18 Fe1 C19 40.4(2) . . ?
C15 Fe1 C20 107.9(2) . . ?
C11 Fe1 C20 120.81(19) . . ?
C18 Fe1 C20 67.7(2) . . ?
C19 Fe1 C20 40.2(2) . . ?
C15 Fe1 C17 165.59(19) . . ?
C11 Fe1 C17 127.92(19) . . ?
C18 Fe1 C17 40.4(2) . . ?
C19 Fe1 C17 68.1(2) . . ?
C20 Fe1 C17 67.97(18) . . ?
C15 Fe1 C14 41.11(19) . . ?
C11 Fe1 C14 68.53(18) . . ?
C18 Fe1 C14 118.11(19) . . ?
C19 Fe1 C14 106.8(2) . . ?
C20 Fe1 C14 126.6(2) . . ?
C17 Fe1 C14 152.5(2) . . ?
C15 Fe1 C12 69.3(2) . . ?
C11 Fe1 C12 40.98(17) . . ?
C18 Fe1 C12 126.3(2) . . ?
C19 Fe1 C12 163.1(2) . . ?
C20 Fe1 C12 155.4(2) . . ?
C17 Fe1 C12 108.4(2) . . ?
C14 Fe1 C12 68.2(2) . . ?
C15 Fe1 C16 127.69(19) . . ?
C11 Fe1 C16 109.76(17) . . ?
C18 Fe1 C16 67.62(18) . . ?
C19 Fe1 C16 67.75(18) . . ?
C20 Fe1 C16 40.27(18) . . ?
C17 Fe1 C16 40.39(18) . . ?
C14 Fe1 C16 164.9(2) . . ?
C12 Fe1 C16 121.1(2) . . ?
C15 Fe1 C13 68.3(2) . . ?
C11 Fe1 C13 67.96(18) . . ?
C18 Fe1 C13 107.59(19) . . ?
C19 Fe1 C13 125.7(2) . . ?
C20 Fe1 C13 163.1(2) . . ?
C17 Fe1 C13 119.7(2) . . ?
C14 Fe1 C13 39.9(3) . . ?
C12 Fe1 C13 40.3(2) . . ?
C16 Fe1 C13 154.7(2) . . ?
C31 P1 C32 105.4(2) . . ?
C31 P1 C33 105.74(19) . . ?
C32 P1 C33 103.8(2) . . ?
C31 P1 Pd1 110.40(14) . . ?
C32 P1 Pd1 119.50(14) . . ?
C33 P1 Pd1 111.02(15) . . ?
C1 N1 C11 123.3(3) . . ?
C1 N1 C21 122.4(3) . . ?
C11 N1 C21 114.3(3) . . ?
N1 C1 C2 120.2(3) . . ?
N1 C1 Pd1 128.4(3) . . ?
C2 C1 Pd1 110.8(3) . . ?
C7 C2 C3 121.7(4) . . ?
C7 C2 C1 122.2(4) . . ?
C3 C2 C1 115.8(4) . . ?
C4 C3 C2 117.9(5) . . ?
C4 C3 C8 122.6(5) . . ?
C2 C3 C8 119.5(4) . . ?
C5 C4 C3 121.1(6) . . ?
C5 C4 H4 119.5 . . ?
C3 C4 H4 119.5 . . ?
C4 C5 C6 120.9(5) . . ?
C4 C5 H5 119.5 . . ?
C6 C5 H5 119.5 . . ?
C5 C6 C7 119.9(6) . . ?
C5 C6 H6 120.1 . . ?
C7 C6 H6 120.1 . . ?
C2 C7 C6 118.6(5) . . ?
C2 C7 H7 120.7 . . ?
C6 C7 H7 120.7 . . ?
C3 C8 S1 114.2(3) . . ?
C3 C8 S1D 89.8(3) . . ?
C3 C8 H8A 108.7 . . ?
S1 C8 H8A 108.7 . . ?
C3 C8 H8B 108.7 . . ?
S1 C8 H8B 108.7 . . ?
H8A C8 H8B 107.6 . . ?
C9 S1 C8 98.5(3) . . ?
C9 S1 Pd1 104.21(18) . . ?
C8 S1 Pd1 104.81(16) . . ?
S1 C9 H9A 109.5 . . ?
S1 C9 H9B 109.5 . . ?
H9A C9 H9B 109.5 . . ?
S1 C9 H9C 109.5 . . ?
H9A C9 H9C 109.5 . . ?
H9B C9 H9C 109.5 . . ?
C9D S1D C8 85.0(9) . . ?
C9D S1D Pd1 101.4(9) . . ?
C8 S1D Pd1 97.6(2) . . ?
S1D C9D H9D1 109.5 . . ?
S1D C9D H9D2 109.5 . . ?
H9D1 C9D H9D2 109.5 . . ?
S1D C9D H9D3 109.5 . . ?
H9D1 C9D H9D3 109.5 . . ?
H9D2 C9D H9D3 109.5 . . ?
C15 C11 C12 108.6(4) . . ?
C15 C11 N1 127.9(4) . . ?
C12 C11 N1 123.5(4) . . ?
C15 C11 Fe1 69.2(2) . . ?
C12 C11 Fe1 70.5(3) . . ?
N1 C11 Fe1 127.1(3) . . ?
C13 C12 C11 106.7(5) . . ?
C13 C12 Fe1 69.9(3) . . ?
C11 C12 Fe1 68.5(3) . . ?
C13 C12 H12 126.7 . . ?
C11 C12 H12 126.7 . . ?
Fe1 C12 H12 126.4 . . ?
C14 C13 C12 109.5(4) . . ?
C14 C13 Fe1 69.8(3) . . ?
C12 C13 Fe1 69.7(3) . . ?
C14 C13 H13 125.2 . . ?
C12 C13 H13 125.2 . . ?
Fe1 C13 H13 126.8 . . ?
C13 C14 C15 108.1(5) . . ?
C13 C14 Fe1 70.4(3) . . ?
C15 C14 Fe1 68.4(2) . . ?
C13 C14 H14 126.0 . . ?
C15 C14 H14 126.0 . . ?
Fe1 C14 H14 126.8 . . ?
C11 C15 C14 107.1(5) . . ?
C11 C15 Fe1 69.6(2) . . ?
C14 C15 Fe1 70.5(3) . . ?
C11 C15 H15 126.5 . . ?
C14 C15 H15 126.5 . . ?
Fe1 C15 H15 125.1 . . ?
C20 C16 C17 108.0(4) . . ?
C20 C16 Fe1 69.6(2) . . ?
C17 C16 Fe1 69.5(2) . . ?
C20 C16 H16 126.0 . . ?
C17 C16 H16 126.0 . . ?
Fe1 C16 H16 126.5 . . ?
C18 C17 C16 107.2(4) . . ?
C18 C17 Fe1 69.1(2) . . ?
C16 C17 Fe1 70.1(2) . . ?
C18 C17 H17 126.4 . . ?
C16 C17 H17 126.4 . . ?
Fe1 C17 H17 126.0 . . ?
C19 C18 C17 108.9(4) . . ?
C19 C18 Fe1 70.1(3) . . ?
C17 C18 Fe1 70.5(3) . . ?
C19 C18 H18 125.6 . . ?
C17 C18 H18 125.6 . . ?
Fe1 C18 H18 125.4 . . ?
C18 C19 C20 107.7(4) . . ?
C18 C19 Fe1 69.4(3) . . ?
C20 C19 Fe1 70.2(3) . . ?
C18 C19 H19 126.1 . . ?
C20 C19 H19 126.1 . . ?
Fe1 C19 H19 125.8 . . ?
C19 C20 C16 108.2(4) . . ?
C19 C20 Fe1 69.6(3) . . ?
C16 C20 Fe1 70.2(2) . . ?
C19 C20 H20 125.9 . . ?
C16 C20 H20 125.9 . . ?
Fe1 C20 H20 125.9 . . ?
N1 C21 H21A 109.5 . . ?
N1 C21 H21B 109.5 . . ?
H21A C21 H21B 109.5 . . ?
N1 C21 H21C 109.5 . . ?
H21A C21 H21C 109.5 . . ?
H21B C21 H21C 109.5 . . ?
P1 C31 H31A 109.5 . . ?
P1 C31 H31B 109.5 . . ?
H31A C31 H31B 109.5 . . ?
P1 C31 H31C 109.5 . . ?
H31A C31 H31C 109.5 . . ?
H31B C31 H31C 109.5 . . ?
P1 C32 H32A 109.5 . . ?
P1 C32 H32B 109.5 . . ?
H32A C32 H32B 109.5 . . ?
P1 C32 H32C 109.5 . . ?
H32A C32 H32C 109.5 . . ?
H32B C32 H32C 109.5 . . ?
P1 C33 H33A 109.5 . . ?
P1 C33 H33B 109.5 . . ?
H33A C33 H33B 109.5 . . ?
P1 C33 H33C 109.5 . . ?
H33A C33 H33C 109.5 . . ?
H33B C33 H33C 109.5 . . ?
F4 B1 F3 108.7(6) . . ?
F4 B1 F2 114.9(6) . . ?
F3 B1 F2 106.7(5) . . ?
F4 B1 F1 109.6(5) . . ?
F3 B1 F1 96.6(6) . . ?
F2 B1 F1 118.4(6) . . ?

loop_
_geom_bond_atom_site_label_1
_geom_bond_atom_site_label_2
_geom_bond_distance
_geom_bond_site_symmetry_2
_geom_bond_publ_flag
Pd1 C1 1.960(4) . ?
Pd1 P1 2.2731(9) . ?
Pd1 Cl1 2.3496(9) . ?
Pd1 S1 2.3952(11) . ?
Pd1 S1D 2.432(5) . ?
Fe1 C15 2.018(4) . ?
Fe1 C11 2.023(4) . ?
Fe1 C18 2.026(4) . ?
Fe1 C19 2.035(5) . ?
Fe1 C20 2.043(4) . ?
Fe1 C17 2.044(4) . ?
Fe1 C14 2.045(5) . ?
Fe1 C12 2.049(5) . ?
Fe1 C16 2.051(4) . ?
Fe1 C13 2.052(5) . ?
P1 C31 1.802(4) . ?
P1 C32 1.803(4) . ?
P1 C33 1.811(4) . ?
N1 C1 1.304(5) . ?
N1 C11 1.440(5) . ?
N1 C21 1.511(5) . ?
C1 C2 1.478(5) . ?
C2 C7 1.384(6) . ?
C2 C3 1.417(6) . ?
C3 C4 1.387(7) . ?
C3 C8 1.515(8) . ?
C4 C5 1.368(10) . ?
C4 H4 0.9500 . ?
C5 C6 1.393(10) . ?
C5 H5 0.9500 . ?
C6 C7 1.402(6) . ?
C6 H6 0.9500 . ?
C7 H7 0.9500 . ?
C8 S1 1.824(5) . ?
C8 S1D 2.019(7) . ?
C8 H8A 0.9900 . ?
C8 H8B 0.9900 . ?
S1 C9 1.806(5) . ?
C9 H9A 0.9800 . ?
C9 H9B 0.9800 . ?
C9 H9C 0.9800 . ?
S1D C9D 1.79(2) . ?
C9D H9D1 0.9800 . ?
C9D H9D2 0.9800 . ?
C9D H9D3 0.9800 . ?
C11 C15 1.421(6) . ?
C11 C12 1.426(6) . ?
C12 C13 1.414(8) . ?
C12 H12 0.9500 . ?
C13 C14 1.397(9) . ?
C13 H13 0.9500 . ?
C14 C15 1.426(7) . ?
C14 H14 0.9500 . ?
C15 H15 0.9500 . ?
C16 C20 1.409(7) . ?
C16 C17 1.414(6) . ?
C16 H16 0.9500 . ?
C17 C18 1.405(7) . ?
C17 H17 0.9500 . ?
C18 C19 1.403(8) . ?
C18 H18 0.9500 . ?
C19 C20 1.403(7) . ?
C19 H19 0.9500 . ?
C20 H20 0.9500 . ?
C21 H21A 0.9800 . ?
C21 H21B 0.9800 . ?
C21 H21C 0.9800 . ?
C31 H31A 0.9800 . ?
C31 H31B 0.9800 . ?
C31 H31C 0.9800 . ?
C32 H32A 0.9800 . ?
C32 H32B 0.9800 . ?
C32 H32C 0.9800 . ?
C33 H33A 0.9800 . ?
C33 H33B 0.9800 . ?
C33 H33C 0.9800 . ?
B1 F4 1.317(7) . ?
B1 F3 1.345(8) . ?
B1 F2 1.356(7) . ?
B1 F1 1.415(9) . ?
